data_4028012
loop_
_publ_author_name
'Xavier Jusseau'
'Pascal Retailleau'
'Laurent Chabaud'
'Catherine Guillou'

_publ_contact_author_address
;Centre de Recherche de Gif
Institut de Chimie des Substances Naturelles
CNRS-UPR2301
1 avenue de la Terrasse
91198 Gif sur Yvette
France
;
_publ_contact_author_email catherine.guillou@icsn.cnrs-gif.fr
_publ_contact_author_fax +33169077247
_publ_contact_author_name 'Catherine Guillou'
_publ_contact_author_phone +33169823075
_publ_section_title
;
 Catalytic Enantioselective Vinylogous Mukaiyama-Michael Addition of
 2-Silyloxyfurans to Cyclic Unsaturated Oxo Esters
;
_journal_name_full 'Journal of Organic Chemistry'
_journal_page_first 2289
_journal_page_last 2300
_journal_paper_doi 10.1021/jo3020648
_journal_volume 78
_journal_year 2013
_chemical_formula_moiety 'C29 H25 O8 P'
_chemical_formula_sum 'C29 H25 O8 P'
_chemical_formula_weight 532.46
_chemical_name_systematic
; 
 ? 
;
_space_group_IT_number 14
_symmetry_cell_setting monoclinic
_symmetry_space_group_name_Hall '-P 2ybc'
_symmetry_space_group_name_H-M 'P 1 21/c 1'
_atom_sites_solution_hydrogens difmap
_atom_sites_solution_primary direct
_atom_sites_solution_secondary difmap
_audit_creation_method SHELXL-97
_cell_angle_alpha 90.00
_cell_angle_beta 95.128(5)
_cell_angle_gamma 90.00
_cell_formula_units_Z 4
_cell_length_a 12.725(5)
_cell_length_b 8.406(4)
_cell_length_c 23.918(6)
_cell_measurement_reflns_used 5867
_cell_measurement_temperature 173(2)
_cell_measurement_theta_max 68.0
_cell_measurement_theta_min 6.7
_cell_volume 2548.2(17)
_computing_cell_refinement 'CrystalClear-SM Expert 2.0 r4 (Rigaku, 2009)'
_computing_data_collection 'CrystalClear-SM Expert 2.0 r4 (Rigaku, 2009)'
_computing_data_reduction 'CrystalClear-SM Expert 2.0 r4 (Rigaku, 2009)'
_computing_molecular_graphics 'PLATON (Spek, 2003)'
_computing_publication_material 'SHELXL97 (Sheldrick, 2008)'
_computing_structure_refinement 'SHELXL97 (Sheldrick, 2008); CRYSTALBUILDER (Welter, 2006)'
_computing_structure_solution 'SHELXS97 (Sheldrick, 2008)'
_diffrn_ambient_temperature 173(2)
_diffrn_detector_type 'RAPID II large area curved imaging plate detector '
_diffrn_measured_fraction_theta_full 0.985
_diffrn_measured_fraction_theta_max 0.985
_diffrn_measurement_device_type 'Rigaku rapid II RAXIS conversion'
_diffrn_measurement_method 'profile data from \w-scans'
_diffrn_radiation_monochromator graphite
_diffrn_radiation_source 'fine-focus sealed tube'
_diffrn_radiation_type CuK\a
_diffrn_radiation_wavelength 1.54187
_diffrn_reflns_av_R_equivalents 0.0416
_diffrn_reflns_av_sigmaI/netI 0.0679
_diffrn_reflns_limit_h_max 12
_diffrn_reflns_limit_h_min -14
_diffrn_reflns_limit_k_max 5
_diffrn_reflns_limit_k_min -9
_diffrn_reflns_limit_l_max 16
_diffrn_reflns_limit_l_min -27
_diffrn_reflns_number 11821
_diffrn_reflns_theta_full 63.96
_diffrn_reflns_theta_max 63.96
_diffrn_reflns_theta_min 6.67
_exptl_absorpt_coefficient_mu 1.403
_exptl_absorpt_correction_T_max 1.000
_exptl_absorpt_correction_T_min 0.735
_exptl_absorpt_correction_type multi-scan
_exptl_absorpt_process_details 'FS_ABSCOR (Rigaku, 2009)'
_exptl_crystal_colour colourless
_exptl_crystal_density_diffrn 1.388
_exptl_crystal_description needle
_exptl_crystal_F_000 1112
_exptl_crystal_size_max 0.50
_exptl_crystal_size_mid 0.08
_exptl_crystal_size_min 0.01
_refine_diff_density_max 0.402
_refine_diff_density_min -0.509
_refine_diff_density_rms 0.082
_refine_ls_extinction_coef 0.00083(13)
_refine_ls_extinction_expression Fc^*^=kFc[1+0.001xFc^2^\l^3^/sin(2\q)]^-1/4^
_refine_ls_extinction_method SHELXL
_refine_ls_goodness_of_fit_ref 1.114
_refine_ls_hydrogen_treatment constr
_refine_ls_matrix_type full
_refine_ls_number_parameters 344
_refine_ls_number_reflns 4157
_refine_ls_number_restraints 0
_refine_ls_restrained_S_all 1.114
_refine_ls_R_factor_all 0.1182
_refine_ls_R_factor_gt 0.0540
_refine_ls_shift/su_max 0.005
_refine_ls_shift/su_mean 0.001
_refine_ls_structure_factor_coef Fsqd
_refine_ls_weighting_details 'calc w=1/[\s^2^(Fo^2^)+(0.0397P)^2^+4.1153P] where P=(Fo^2^+2Fc^2^)/3'
_refine_ls_weighting_scheme calc
_refine_ls_wR_factor_gt 0.1075
_refine_ls_wR_factor_ref 0.1729
_reflns_number_gt 2175
_reflns_number_total 4157
_reflns_threshold_expression >2sigma(I)
_cod_data_source_file jo3020648_si_004.cif
_cod_data_source_block 186
_cod_original_sg_symbol_H-M 'P 21/c'
_cod_database_code 4028012

loop_
_symmetry_equiv_pos_as_xyz
'x, y, z'
'-x, y+1/2, -z+1/2'
'-x, -y, -z'
'x, -y-1/2, z-1/2'

loop_
_atom_site_label
_atom_site_type_symbol
_atom_site_fract_x
_atom_site_fract_y
_atom_site_fract_z
_atom_site_U_iso_or_equiv
_atom_site_adp_type
_atom_site_occupancy
_atom_site_symmetry_multiplicity
_atom_site_calc_flag
_atom_site_refinement_flags
P22 P 0.85285(10) 0.32719(14) 0.59650(5) 0.0460(4) Uani 1 1 d .
O11 O 1.3856(3) 0.2915(5) 0.78502(16) 0.0830(13) Uani 1 1 d .
O12 O 1.2276(2) 0.1907(4) 0.75616(13) 0.0526(8) Uani 1 1 d .
O13 O 1.0550(2) 0.4539(4) 0.67757(14) 0.0593(9) Uani 1 1 d .
O14 O 1.1888(2) 0.3330(3) 0.63907(13) 0.0510(8) Uani 1 1 d .
O21 O 0.8799(2) 0.2535(3) 0.65632(11) 0.0439(8) Uani 1 1 d .
O23 O 0.9344(2) 0.3174(4) 0.55777(13) 0.0558(9) Uani 1 1 d .
O24 O 0.8172(2) 0.4963(3) 0.61516(12) 0.0514(9) Uani 1 1 d .
O25 O 0.7504(2) 0.2403(4) 0.57086(12) 0.0557(9) Uani 1 1 d .
C1 C 0.9570(3) 0.1339(5) 0.66658(18) 0.0418(11) Uani 1 1 d .
C2 C 0.9082(4) -0.0260(5) 0.6712(2) 0.0500(12) Uani 1 1 d .
H2A H 0.8698 -0.0539 0.6347 0.060 Uiso 1 1 calc R
H2B H 0.8562 -0.0216 0.6995 0.060 Uiso 1 1 calc R
C3 C 0.9889(4) -0.1564(5) 0.6877(2) 0.0558(13) Uani 1 1 d .
H3A H 1.0017 -0.1608 0.7291 0.067 Uiso 1 1 calc R
H3B H 0.9602 -0.2606 0.6745 0.067 Uiso 1 1 calc R
C4 C 1.0909(4) -0.1264(5) 0.6629(2) 0.0505(12) Uani 1 1 d .
H4A H 1.0787 -0.1295 0.6215 0.061 Uiso 1 1 calc R
H4B H 1.1414 -0.2122 0.6747 0.061 Uiso 1 1 calc R
C5 C 1.1392(3) 0.0345(5) 0.68098(18) 0.0419(11) Uani 1 1 d .
H5 H 1.1988 0.0558 0.6574 0.050 Uiso 1 1 calc R
C6 C 1.0595(3) 0.1680(5) 0.67050(17) 0.0364(10) Uani 1 1 d .
C7 C 1.1842(4) 0.0353(5) 0.74267(19) 0.0470(12) Uani 1 1 d .
H7 H 1.1265 0.0120 0.7672 0.056 Uiso 1 1 calc R
C8 C 1.2740(4) -0.0747(6) 0.75696(19) 0.0534(13) Uani 1 1 d .
H8 H 1.2708 -0.1873 0.7539 0.064 Uiso 1 1 calc R
C9 C 1.3584(4) 0.0071(6) 0.7744(2) 0.0578(14) Uani 1 1 d .
H9 H 1.4257 -0.0368 0.7858 0.069 Uiso 1 1 calc R
C10 C 1.3325(4) 0.1757(7) 0.7735(2) 0.0597(14) Uani 1 1 d .
C11 C 1.0958(3) 0.3342(6) 0.66396(18) 0.0418(11) Uani 1 1 d .
C15 C 1.2353(3) 0.4830(5) 0.62949(19) 0.0426(11) Uani 1 1 d .
C16 C 1.3127(4) 0.5379(6) 0.6680(2) 0.0547(13) Uani 1 1 d .
H16 H 1.3291 0.4837 0.7025 0.066 Uiso 1 1 calc R
C17 C 1.3665(4) 0.6750(7) 0.6552(2) 0.0648(15) Uani 1 1 d .
H17 H 1.4209 0.7156 0.6811 0.078 Uiso 1 1 calc R
C18 C 1.3412(5) 0.7517(7) 0.6053(3) 0.0733(17) Uani 1 1 d .
H18 H 1.3789 0.8447 0.5965 0.088 Uiso 1 1 calc R
C19 C 1.2622(5) 0.6958(6) 0.5679(2) 0.0693(16) Uani 1 1 d .
H19 H 1.2439 0.7517 0.5339 0.083 Uiso 1 1 calc R
C20 C 1.2089(4) 0.5578(6) 0.5795(2) 0.0557(13) Uani 1 1 d .
H20 H 1.1553 0.5162 0.5534 0.067 Uiso 1 1 calc R
C21 C 0.5714(4) 0.3276(6) 0.5659(2) 0.0652(15) Uani 1 1 d .
H21 H 0.5855 0.3987 0.5366 0.078 Uiso 1 1 calc R
C26 C 0.8035(4) 0.6248(5) 0.5770(2) 0.0497(12) Uani 1 1 d .
C27 C 0.8839(5) 0.6762(6) 0.5484(2) 0.0694(16) Uani 1 1 d .
H27 H 0.9508 0.6252 0.5526 0.083 Uiso 1 1 calc R
C28 C 0.8664(7) 0.8057(8) 0.5125(3) 0.102(2) Uani 1 1 d .
H28 H 0.9212 0.8440 0.4916 0.123 Uiso 1 1 calc R
C29 C 0.7691(8) 0.8779(8) 0.5076(3) 0.106(3) Uani 1 1 d .
H29 H 0.7568 0.9646 0.4824 0.127 Uiso 1 1 calc R
C30 C 0.6899(6) 0.8278(7) 0.5380(3) 0.088(2) Uani 1 1 d .
H30 H 0.6237 0.8809 0.5348 0.106 Uiso 1 1 calc R
C31 C 0.7066(4) 0.6988(6) 0.5737(2) 0.0677(15) Uani 1 1 d .
H31 H 0.6525 0.6621 0.5954 0.081 Uiso 1 1 calc R
C32 C 0.6503(4) 0.2335(6) 0.5922(2) 0.0501(12) Uani 1 1 d .
C33 C 0.6322(4) 0.1312(6) 0.6344(2) 0.0580(13) Uani 1 1 d .
H33 H 0.6878 0.0683 0.6519 0.070 Uiso 1 1 calc R
C34 C 0.5316(4) 0.1208(7) 0.6514(2) 0.0663(15) Uani 1 1 d .
H34 H 0.5179 0.0499 0.6808 0.080 Uiso 1 1 calc R
C35 C 0.4514(4) 0.2114(7) 0.6263(3) 0.0702(16) Uani 1 1 d .
H35 H 0.3823 0.2030 0.6381 0.084 Uiso 1 1 calc R
C36 C 0.4710(4) 0.3144(7) 0.5838(3) 0.0743(17) Uani 1 1 d .
H36 H 0.4152 0.3773 0.5665 0.089 Uiso 1 1 calc R

loop_
_atom_site_aniso_label
_atom_site_aniso_U_11
_atom_site_aniso_U_22
_atom_site_aniso_U_33
_atom_site_aniso_U_23
_atom_site_aniso_U_13
_atom_site_aniso_U_12
P22 0.0431(7) 0.0442(7) 0.0503(7) 0.0030(6) 0.0019(6) 0.0045(6)
O11 0.079(3) 0.064(3) 0.098(3) -0.004(2) -0.034(2) -0.010(2)
O12 0.049(2) 0.043(2) 0.063(2) -0.0029(15) -0.0088(16) 0.0048(16)
O13 0.053(2) 0.0375(19) 0.090(3) -0.0039(17) 0.0181(18) 0.0079(16)
O14 0.0433(19) 0.0385(18) 0.073(2) 0.0013(15) 0.0126(16) -0.0014(15)
O21 0.0406(18) 0.0441(18) 0.0465(17) 0.0072(14) 0.0012(14) 0.0117(14)
O23 0.050(2) 0.062(2) 0.058(2) 0.0076(16) 0.0211(16) 0.0101(16)
O24 0.065(2) 0.0349(18) 0.0541(19) 0.0047(14) 0.0068(16) 0.0148(15)
O25 0.045(2) 0.067(2) 0.054(2) -0.0116(16) -0.0006(16) -0.0021(17)
C1 0.044(3) 0.031(2) 0.049(3) 0.006(2) -0.003(2) 0.008(2)
C2 0.047(3) 0.032(2) 0.071(3) -0.002(2) 0.001(2) -0.002(2)
C3 0.052(3) 0.034(3) 0.081(4) 0.004(2) 0.007(3) -0.004(2)
C4 0.052(3) 0.034(3) 0.065(3) 0.000(2) 0.008(2) 0.006(2)
C5 0.033(3) 0.038(3) 0.054(3) 0.000(2) 0.003(2) 0.000(2)
C6 0.030(2) 0.028(2) 0.051(3) 0.0025(19) 0.0006(19) 0.0017(18)
C7 0.045(3) 0.036(3) 0.059(3) 0.002(2) 0.001(2) 0.002(2)
C8 0.059(3) 0.040(3) 0.061(3) 0.008(2) 0.005(3) 0.009(3)
C9 0.054(3) 0.050(3) 0.067(3) 0.009(3) -0.003(3) 0.009(3)
C10 0.058(3) 0.058(4) 0.060(3) -0.002(3) -0.013(3) 0.001(3)
C11 0.029(2) 0.045(3) 0.051(3) 0.002(2) 0.003(2) 0.000(2)
C15 0.038(3) 0.035(2) 0.056(3) 0.002(2) 0.008(2) -0.006(2)
C16 0.041(3) 0.057(3) 0.066(3) 0.000(3) -0.001(2) 0.001(3)
C17 0.047(3) 0.066(4) 0.081(4) -0.013(3) 0.003(3) -0.008(3)
C18 0.076(4) 0.058(4) 0.090(4) 0.000(3) 0.026(4) -0.022(3)
C19 0.095(5) 0.054(4) 0.061(3) 0.009(3) 0.017(3) -0.001(3)
C20 0.061(3) 0.050(3) 0.055(3) -0.001(2) 0.001(3) 0.000(3)
C21 0.053(3) 0.072(4) 0.068(3) 0.003(3) -0.003(3) 0.012(3)
C26 0.064(3) 0.031(3) 0.053(3) -0.002(2) -0.001(3) -0.001(2)
C27 0.083(4) 0.048(3) 0.080(4) 0.007(3) 0.021(3) -0.005(3)
C28 0.163(8) 0.057(4) 0.092(5) 0.001(4) 0.039(5) -0.012(5)
C29 0.195(9) 0.050(4) 0.071(5) 0.010(3) -0.001(5) 0.021(5)
C30 0.114(6) 0.066(4) 0.078(4) -0.006(3) -0.029(4) 0.032(4)
C31 0.071(4) 0.063(4) 0.066(4) -0.001(3) -0.010(3) 0.019(3)
C32 0.034(3) 0.058(3) 0.059(3) -0.008(2) 0.006(2) -0.001(2)
C33 0.044(3) 0.064(3) 0.066(3) -0.001(3) 0.005(3) 0.003(3)
C34 0.048(3) 0.064(4) 0.088(4) 0.001(3) 0.013(3) -0.003(3)
C35 0.042(3) 0.067(4) 0.103(5) -0.003(3) 0.012(3) 0.003(3)
C36 0.039(3) 0.085(5) 0.097(5) -0.001(4) -0.003(3) 0.016(3)

loop_
_atom_type_symbol
_atom_type_description
_atom_type_scat_dispersion_real
_atom_type_scat_dispersion_imag
_atom_type_scat_source
C C 0.0181 0.0091 'International Tables Vol C Tables 4.2.6.8 and 6.1.1.4'
H H 0.0000 0.0000 'International Tables Vol C Tables 4.2.6.8 and 6.1.1.4'
O O 0.0492 0.0322 'International Tables Vol C Tables 4.2.6.8 and 6.1.1.4'
P P 0.2955 0.4335 'International Tables Vol C Tables 4.2.6.8 and 6.1.1.4'

loop_
_geom_angle_atom_site_label_1
_geom_angle_atom_site_label_2
_geom_angle_atom_site_label_3
_geom_angle
O23 P22 O24 118.26(19)
O23 P22 O21 116.58(17)
O24 P22 O21 98.26(16)
O23 P22 O25 109.86(19)
O24 P22 O25 106.37(18)
O21 P22 O25 106.23(17)
C10 O12 C7 109.1(4)
C11 O14 C15 116.8(3)
C1 O21 P22 122.2(3)
C26 O24 P22 122.0(3)
C32 O25 P22 128.3(3)
C6 C1 O21 121.4(4)
C6 C1 C2 127.0(4)
O21 C1 C2 111.6(4)
C1 C2 C3 113.0(4)
C1 C2 H2A 109.0
C3 C2 H2A 109.0
C1 C2 H2B 109.0
C3 C2 H2B 109.0
H2A C2 H2B 107.8
C4 C3 C2 111.3(4)
C4 C3 H3A 109.4
C2 C3 H3A 109.4
C4 C3 H3B 109.4
C2 C3 H3B 109.4
H3A C3 H3B 108.0
C3 C4 C5 112.2(4)
C3 C4 H4A 109.2
C5 C4 H4A 109.2
C3 C4 H4B 109.2
C5 C4 H4B 109.2
H4A C4 H4B 107.9
C6 C5 C4 111.2(4)
C6 C5 C7 110.0(3)
C4 C5 C7 112.4(4)
C6 C5 H5 107.7
C4 C5 H5 107.7
C7 C5 H5 107.7
C1 C6 C11 120.5(4)
C1 C6 C5 119.2(4)
C11 C6 C5 120.3(4)
O12 C7 C8 104.0(4)
O12 C7 C5 108.7(3)
C8 C7 C5 115.6(4)
O12 C7 H7 109.4
C8 C7 H7 109.4
C5 C7 H7 109.4
C9 C8 C7 109.7(4)
C9 C8 H8 125.1
C7 C8 H8 125.1
C8 C9 C10 109.2(5)
C8 C9 H9 125.4
C10 C9 H9 125.4
O11 C10 O12 120.5(5)
O11 C10 C9 131.6(5)
O12 C10 C9 107.9(4)
O13 C11 O14 122.6(4)
O13 C11 C6 128.3(4)
O14 C11 C6 109.1(4)
C20 C15 C16 122.7(4)
C20 C15 O14 118.5(4)
C16 C15 O14 118.4(4)
C15 C16 C17 118.1(5)
C15 C16 H16 121.0
C17 C16 H16 121.0
C18 C17 C16 120.1(5)
C18 C17 H17 120.0
C16 C17 H17 120.0
C19 C18 C17 120.6(5)
C19 C18 H18 119.7
C17 C18 H18 119.7
C18 C19 C20 120.1(5)
C18 C19 H19 119.9
C20 C19 H19 119.9
C15 C20 C19 118.3(5)
C15 C20 H20 120.8
C19 C20 H20 120.8
C32 C21 C36 117.7(5)
C32 C21 H21 121.2
C36 C21 H21 121.2
C27 C26 C31 122.8(5)
C27 C26 O24 121.0(5)
C31 C26 O24 116.1(5)
C26 C27 C28 118.4(6)
C26 C27 H27 120.8
C28 C27 H27 120.8
C29 C28 C27 119.5(7)
C29 C28 H28 120.3
C27 C28 H28 120.3
C30 C29 C28 121.5(7)
C30 C29 H29 119.3
C28 C29 H29 119.3
C29 C30 C31 119.4(7)
C29 C30 H30 120.3
C31 C30 H30 120.3
C26 C31 C30 118.5(6)
C26 C31 H31 120.7
C30 C31 H31 120.7
C33 C32 C21 122.3(5)
C33 C32 O25 120.7(4)
C21 C32 O25 116.9(5)
C32 C33 C34 118.7(5)
C32 C33 H33 120.6
C34 C33 H33 120.6
C35 C34 C33 120.8(5)
C35 C34 H34 119.6
C33 C34 H34 119.6
C34 C35 C36 119.8(5)
C34 C35 H35 120.1
C36 C35 H35 120.1
C35 C36 C21 120.8(5)
C35 C36 H36 119.6
C21 C36 H36 119.6

loop_
_geom_bond_atom_site_label_1
_geom_bond_atom_site_label_2
_geom_bond_distance
P22 O23 1.454(3)
P22 O24 1.569(3)
P22 O21 1.569(3)
P22 O25 1.570(3)
O11 C10 1.203(6)
O12 C10 1.368(5)
O12 C7 1.443(5)
O13 C11 1.191(5)
O14 C11 1.372(5)
O14 C15 1.420(5)
O21 C1 1.411(5)
O24 C26 1.415(5)
O25 C32 1.415(5)
C1 C6 1.331(5)
C1 C2 1.489(6)
C2 C3 1.529(6)
C2 H2A 0.9900
C2 H2B 0.9900
C3 C4 1.495(6)
C3 H3A 0.9900
C3 H3B 0.9900
C4 C5 1.532(6)
C4 H4A 0.9900
C4 H4B 0.9900
C5 C6 1.518(5)
C5 C7 1.534(6)
C5 H5 1.0000
C6 C11 1.484(6)
C7 C8 1.486(6)
C7 H7 1.0000
C8 C9 1.311(6)
C8 H8 0.9500
C9 C10 1.455(7)
C9 H9 0.9500
C15 C20 1.365(6)
C15 C16 1.366(6)
C16 C17 1.389(7)
C16 H16 0.9500
C17 C18 1.370(7)
C17 H17 0.9500
C18 C19 1.367(7)
C18 H18 0.9500
C19 C20 1.384(7)
C19 H19 0.9500
C20 H20 0.9500
C21 C32 1.385(6)
C21 C36 1.387(7)
C21 H21 0.9500
C26 C27 1.352(6)
C26 C31 1.377(6)
C27 C28 1.392(8)
C27 H27 0.9500
C28 C29 1.374(9)
C28 H28 0.9500
C29 C30 1.362(9)
C29 H29 0.9500
C30 C31 1.384(8)
C30 H30 0.9500
C31 H31 0.9500
C32 C33 1.361(6)
C33 C34 1.380(6)
C33 H33 0.9500
C34 C35 1.369(7)
C34 H34 0.9500
C35 C36 1.374(7)
C35 H35 0.9500
C36 H36 0.9500

loop_
_geom_torsion_atom_site_label_1
_geom_torsion_atom_site_label_2
_geom_torsion_atom_site_label_3
_geom_torsion_atom_site_label_4
_geom_torsion
O23 P22 O21 C1 -23.7(4)
O24 P22 O21 C1 -151.1(3)
O25 P22 O21 C1 99.0(3)
O23 P22 O24 C26 40.9(4)
O21 P22 O24 C26 167.1(3)
O25 P22 O24 C26 -83.2(4)
O23 P22 O25 C32 -174.0(4)
O24 P22 O25 C32 -44.9(4)
O21 P22 O25 C32 59.1(4)
P22 O21 C1 C6 76.9(5)
P22 O21 C1 C2 -102.4(4)
C6 C1 C2 C3 6.1(7)
O21 C1 C2 C3 -174.7(4)
C1 C2 C3 C4 -34.6(6)
C2 C3 C4 C5 58.3(5)
C3 C4 C5 C6 -51.6(5)
C3 C4 C5 C7 72.2(5)
O21 C1 C6 C11 -0.2(6)
C2 C1 C6 C11 178.9(4)
O21 C1 C6 C5 -179.4(4)
C2 C1 C6 C5 -0.3(7)
C4 C5 C6 C1 22.4(6)
C7 C5 C6 C1 -102.8(5)
C4 C5 C6 C11 -156.8(4)
C7 C5 C6 C11 78.0(5)
C10 O12 C7 C8 3.0(5)
C10 O12 C7 C5 -120.7(4)
C6 C5 C7 O12 -55.4(5)
C4 C5 C7 O12 -179.8(3)
C6 C5 C7 C8 -171.8(4)
C4 C5 C7 C8 63.8(5)
O12 C7 C8 C9 -2.0(5)
C5 C7 C8 C9 117.1(5)
C7 C8 C9 C10 0.3(6)
C7 O12 C10 O11 177.3(5)
C7 O12 C10 C9 -2.9(5)
C8 C9 C10 O11 -178.6(6)
C8 C9 C10 O12 1.7(6)
C15 O14 C11 O13 -0.5(6)
C15 O14 C11 C6 180.0(3)
C1 C6 C11 O13 33.9(7)
C5 C6 C11 O13 -146.9(5)
C1 C6 C11 O14 -146.7(4)
C5 C6 C11 O14 32.5(5)
C11 O14 C15 C20 -90.5(5)
C11 O14 C15 C16 96.4(5)
C20 C15 C16 C17 -0.3(7)
O14 C15 C16 C17 172.4(4)
C15 C16 C17 C18 0.3(7)
C16 C17 C18 C19 0.8(8)
C17 C18 C19 C20 -1.9(8)
C16 C15 C20 C19 -0.7(7)
O14 C15 C20 C19 -173.5(4)
C18 C19 C20 C15 1.8(8)
P22 O24 C26 C27 -58.6(6)
P22 O24 C26 C31 125.3(4)
C31 C26 C27 C28 -2.5(8)
O24 C26 C27 C28 -178.4(5)
C26 C27 C28 C29 0.5(9)
C27 C28 C29 C30 1.5(11)
C28 C29 C30 C31 -1.7(10)
C27 C26 C31 C30 2.3(8)
O24 C26 C31 C30 178.4(4)
C29 C30 C31 C26 -0.2(9)
C36 C21 C32 C33 -0.3(8)
C36 C21 C32 O25 175.8(4)
P22 O25 C32 C33 -79.5(6)
P22 O25 C32 C21 104.4(5)
C21 C32 C33 C34 0.3(8)
O25 C32 C33 C34 -175.7(4)
C32 C33 C34 C35 0.0(8)
C33 C34 C35 C36 -0.2(9)
C34 C35 C36 C21 0.2(9)
C32 C21 C36 C35 0.1(8)
